data_4308463
loop_
_publ_author_name
'Jian Fan'
'Carla Slebodnick'
'Ross Angel'
'Brian E. Hanson'

_publ_section_title
;
New Zinc Phosphates Decorated by Imidazole-Containing Ligands
;
_journal_name_full 'Inorganic Chemistry'
_journal_page_first 552
_journal_page_last 558
_journal_paper_doi 10.1021/ic0487528
_journal_volume 44
_journal_year 2005
_chemical_formula_moiety 'C4 H9 N2 O5 P Zn'
_chemical_formula_sum 'C4 H9 N2 O5 P Zn'
_chemical_formula_weight 261.47
_chemical_name_systematic
; 
 ? 
;
_space_group_IT_number 14
_symmetry_cell_setting monoclinic
_symmetry_space_group_name_Hall '-P 2yn'
_symmetry_space_group_name_H-M 'P 1 21/n 1'
_atom_sites_solution_hydrogens geom
_atom_sites_solution_primary direct
_atom_sites_solution_secondary difmap
_audit_creation_method SHELXL-97
_cell_angle_alpha 90.00
_cell_angle_beta 95.930(7)
_cell_angle_gamma 90.00
_cell_formula_units_Z 4
_cell_length_a 11.1894(11)
_cell_length_b 5.2258(5)
_cell_length_c 14.5794(12)
_cell_measurement_reflns_used 4556
_cell_measurement_temperature 100(2)
_cell_measurement_theta_max 20.55
_cell_measurement_theta_min 1.24
_cell_volume 847.95(14)
_computing_cell_refinement 'CrysAlis (Oxford Diffraction)'
_computing_data_collection 'CrysAlis (Oxford Diffraction)'
_computing_data_reduction 'CrysAlis (Oxford Diffraction)'
_computing_molecular_graphics 'Bruker SHELXTL'
_computing_publication_material 'Bruker SHELXTL'
_computing_structure_refinement 'SHELXL-97 (Sheldrick, 1997)'
_computing_structure_solution 'SHELXS-97 (Sheldrick, 1990)'
_diffrn_ambient_temperature 100(2)
_diffrn_detector CCD
_diffrn_detector_type 'Oxford Diffraction Sapphire 2 CCD'
_diffrn_measured_fraction_theta_full 0.998
_diffrn_measured_fraction_theta_max 0.998
_diffrn_measurement_device '\k-geometry diffractometer'
_diffrn_measurement_device_type 'Oxford Diffraction Xcalibur2'
_diffrn_measurement_method 'phi and omega scans'
_diffrn_radiation_monochromator graphite
_diffrn_radiation_probe x-ray
_diffrn_radiation_type MoK\a
_diffrn_radiation_wavelength 0.71073
_diffrn_reflns_av_R_equivalents 0.0189
_diffrn_reflns_av_sigmaI/netI 0.0181
_diffrn_reflns_limit_h_max 15
_diffrn_reflns_limit_h_min -11
_diffrn_reflns_limit_k_max 7
_diffrn_reflns_limit_k_min -7
_diffrn_reflns_limit_l_max 20
_diffrn_reflns_limit_l_min -20
_diffrn_reflns_number 8037
_diffrn_reflns_theta_full 30.07
_diffrn_reflns_theta_max 30.07
_diffrn_reflns_theta_min 3.66
_diffrn_source 'fine-focus sealed tube'
_diffrn_source_current 40
_diffrn_source_voltage 50
_diffrn_standards_decay_% <2%
_diffrn_standards_interval_count 50
_diffrn_standards_number 2
_exptl_absorpt_coefficient_mu 3.077
_exptl_absorpt_correction_T_max 0.857
_exptl_absorpt_correction_T_min 0.433
_exptl_absorpt_correction_type numerical
_exptl_absorpt_process_details 'CrysAlis (Oxford Diffraction)'
_exptl_crystal_colour colorless
_exptl_crystal_density_diffrn 2.048
_exptl_crystal_density_method 'not measured'
_exptl_crystal_description needle
_exptl_crystal_F_000 528
_exptl_crystal_size_max 0.45
_exptl_crystal_size_mid 0.12
_exptl_crystal_size_min 0.05
_refine_diff_density_max 0.716
_refine_diff_density_min -0.455
_refine_diff_density_rms 0.089
_refine_ls_extinction_method none
_refine_ls_goodness_of_fit_ref 1.045
_refine_ls_hydrogen_treatment mixed
_refine_ls_matrix_type full
_refine_ls_number_parameters 130
_refine_ls_number_reflns 2493
_refine_ls_number_restraints 3
_refine_ls_restrained_S_all 1.045
_refine_ls_R_factor_all 0.0269
_refine_ls_R_factor_gt 0.0238
_refine_ls_shift/su_max 0.001
_refine_ls_shift/su_mean 0.000
_refine_ls_structure_factor_coef Fsqd
_refine_ls_weighting_details 'calc w=1/[\s^2^(Fo^2^)+(0.0316P)^2^+0.8936P] where P=(Fo^2^+2Fc^2^)/3'
_refine_ls_weighting_scheme calc
_refine_ls_wR_factor_gt 0.0600
_refine_ls_wR_factor_ref 0.0615
_reflns_number_gt 2226
_reflns_number_total 2493
_reflns_threshold_expression >2sigma(I)
_cod_data_source_file ic0487528si20040906_034004_2.cif
_cod_data_source_block 1
_cod_depositor_comments
;
The following automatic conversions were performed:
'_symmetry_cell_setting' value 'Monoclinic' changed to 'monoclinic'
according to '/home/saulius/struct/CIF-dictionaries/cif_core.dic'
dictionary named 'cif_core.dic' version 2.4.1 from
2010-06-29.

'_exptl_absorpt_correction_type' value 'Numerical' changed to
'numerical' according to
'/home/saulius/struct/CIF-dictionaries/cif_core.dic' dictionary named
'cif_core.dic' version 2.4.1 from 2010-06-29.

Automatic conversion script
Id: cif_fix_enum 1527 2010-12-29 10:47:43Z saulius 
;
_cod_database_code 4308463

loop_
_symmetry_equiv_pos_as_xyz
'x, y, z'
'-x+1/2, y+1/2, -z+1/2'
'-x, -y, -z'
'x-1/2, -y-1/2, z-1/2'

loop_
_atom_site_label
_atom_site_type_symbol
_atom_site_fract_x
_atom_site_fract_y
_atom_site_fract_z
_atom_site_U_iso_or_equiv
_atom_site_adp_type
_atom_site_occupancy
_atom_site_symmetry_multiplicity
_atom_site_calc_flag
_atom_site_refinement_flags
_atom_site_disorder_assembly
_atom_site_disorder_group
Zn1 Zn 0.512033(17) 0.20929(4) 0.116067(13) 0.00775(6) Uani 1 1 d . . .
O1 O 0.41826(11) 0.1299(2) -0.13983(8) 0.0105(2) Uani 1 1 d . . .
O2 O 0.37387(11) 0.1912(2) 0.02539(9) 0.0116(2) Uani 1 1 d . . .
O3 O 0.20821(11) 0.2317(2) -0.10210(9) 0.0119(2) Uani 1 1 d D . .
H6 H 0.194(3) 0.101(4) -0.130(2) 0.037(8) Uiso 1 1 d D . .
O4 O 0.36034(11) 0.5665(2) -0.08513(9) 0.0118(2) Uani 1 1 d . . .
O5 O 0.84912(12) 0.2101(3) 0.17835(9) 0.0128(2) Uani 1 1 d D . .
H5A H 0.864(2) 0.245(5) 0.2321(12) 0.017(6) Uiso 1 1 d D . .
H5B H 0.797(2) 0.308(5) 0.160(2) 0.039(9) Uiso 1 1 d D . .
P1 P 0.34638(4) 0.27892(8) -0.07354(3) 0.00721(9) Uani 1 1 d . . .
N1 N 0.38422(14) 0.3105(3) 0.37010(10) 0.0113(3) Uani 1 1 d . . .
N2 N 0.44407(13) 0.3170(3) 0.23154(10) 0.0095(3) Uani 1 1 d . . .
C1 C 0.44827(15) 0.1897(3) 0.31052(12) 0.0106(3) Uani 1 1 d . . .
H1 H 0.4909 0.0343 0.3231 0.013 Uiso 1 1 calc R . .
C2 C 0.37429(15) 0.5307(3) 0.24230(12) 0.0121(3) Uani 1 1 d . . .
H2 H 0.3555 0.6590 0.1970 0.014 Uiso 1 1 calc R . .
C3 C 0.33674(15) 0.5283(3) 0.32817(13) 0.0126(3) Uani 1 1 d . . .
H3 H 0.2877 0.6522 0.3538 0.015 Uiso 1 1 calc R . .
C4 C 0.36802(19) 0.2267(4) 0.46385(13) 0.0178(4) Uani 1 1 d . . .
H4A H 0.4104 0.0644 0.4767 0.027 Uiso 1 1 calc R . .
H4B H 0.2822 0.2030 0.4695 0.027 Uiso 1 1 calc R . .
H4C H 0.4006 0.3565 0.5081 0.027 Uiso 1 1 calc R . .

loop_
_atom_site_aniso_label
_atom_site_aniso_U_11
_atom_site_aniso_U_22
_atom_site_aniso_U_33
_atom_site_aniso_U_23
_atom_site_aniso_U_13
_atom_site_aniso_U_12
Zn1 0.00825(10) 0.00775(10) 0.00727(10) 0.00014(7) 0.00099(7) 0.00040(7)
O1 0.0129(6) 0.0093(5) 0.0096(5) 0.0006(4) 0.0022(4) 0.0025(4)
O2 0.0105(5) 0.0160(6) 0.0080(5) 0.0030(5) -0.0004(4) -0.0005(5)
O3 0.0082(5) 0.0118(6) 0.0151(6) -0.0027(5) -0.0017(5) 0.0000(4)
O4 0.0118(6) 0.0084(5) 0.0156(6) 0.0005(5) 0.0037(5) -0.0003(4)
O5 0.0151(6) 0.0119(6) 0.0107(6) -0.0012(5) -0.0024(5) 0.0017(5)
P1 0.00719(18) 0.00733(18) 0.00702(18) 0.00022(14) 0.00027(14) -0.00022(14)
N1 0.0118(7) 0.0133(7) 0.0092(6) -0.0003(5) 0.0027(5) 0.0002(5)
N2 0.0086(6) 0.0104(6) 0.0096(6) -0.0003(5) 0.0009(5) 0.0001(5)
C1 0.0103(7) 0.0113(7) 0.0102(7) -0.0007(6) 0.0014(6) 0.0006(6)
C2 0.0117(7) 0.0113(8) 0.0132(8) -0.0001(6) 0.0011(6) 0.0015(6)
C3 0.0113(8) 0.0113(8) 0.0155(8) -0.0022(6) 0.0025(6) 0.0019(6)
C4 0.0210(9) 0.0229(9) 0.0105(8) 0.0022(7) 0.0064(7) 0.0002(7)

loop_
_atom_type_symbol
_atom_type_description
_atom_type_scat_dispersion_real
_atom_type_scat_dispersion_imag
_atom_type_scat_source
C C 0.0033 0.0016 'International Tables Vol C Tables 4.2.6.8 and 6.1.1.4'
H H 0.0000 0.0000 'International Tables Vol C Tables 4.2.6.8 and 6.1.1.4'
N N 0.0061 0.0033 'International Tables Vol C Tables 4.2.6.8 and 6.1.1.4'
O O 0.0106 0.0060 'International Tables Vol C Tables 4.2.6.8 and 6.1.1.4'
P P 0.1023 0.0942 'International Tables Vol C Tables 4.2.6.8 and 6.1.1.4'
Zn Zn 0.2839 1.4301 'International Tables Vol C Tables 4.2.6.8 and 6.1.1.4'

loop_
_geom_angle_atom_site_label_1
_geom_angle_atom_site_label_2
_geom_angle_atom_site_label_3
_geom_angle
_geom_angle_site_symmetry_1
_geom_angle_site_symmetry_3
_geom_angle_publ_flag
O2 Zn1 O4 115.34(5) . 3_665 ?
O2 Zn1 O1 110.73(5) . 3_655 ?
O4 Zn1 O1 107.46(5) 3_665 3_655 ?
O2 Zn1 N2 104.08(6) . . ?
O4 Zn1 N2 112.32(6) 3_665 . ?
O1 Zn1 N2 106.61(6) 3_655 . ?
P1 O1 Zn1 125.12(7) . 3_655 ?
P1 O2 Zn1 134.99(8) . . ?
P1 O3 H6 114(2) . . ?
P1 O4 Zn1 135.24(8) . 3_665 ?
H5A O5 H5B 104(3) . . ?
O2 P1 O4 113.06(8) . . ?
O2 P1 O1 112.25(7) . . ?
O4 P1 O1 111.41(7) . . ?
O2 P1 O3 107.51(7) . . ?
O4 P1 O3 103.54(7) . . ?
O1 P1 O3 108.52(7) . . ?
C1 N1 C3 108.07(15) . . ?
C1 N1 C4 126.19(16) . . ?
C3 N1 C4 125.74(15) . . ?
C1 N2 C2 106.07(14) . . ?
C1 N2 Zn1 127.41(12) . . ?
C2 N2 Zn1 126.33(12) . . ?
N2 C1 N1 110.69(15) . . ?
N2 C1 H1 124.7 . . ?
N1 C1 H1 124.7 . . ?
C3 C2 N2 109.22(15) . . ?
C3 C2 H2 125.4 . . ?
N2 C2 H2 125.4 . . ?
C2 C3 N1 105.96(15) . . ?
C2 C3 H3 127.0 . . ?
N1 C3 H3 127.0 . . ?
N1 C4 H4A 109.5 . . ?
N1 C4 H4B 109.5 . . ?
H4A C4 H4B 109.5 . . ?
N1 C4 H4C 109.5 . . ?
H4A C4 H4C 109.5 . . ?
H4B C4 H4C 109.5 . . ?

loop_
_geom_bond_atom_site_label_1
_geom_bond_atom_site_label_2
_geom_bond_distance
_geom_bond_site_symmetry_2
_geom_bond_publ_flag
Zn1 O2 1.9298(13) . ?
Zn1 O4 1.9363(12) 3_665 ?
Zn1 O1 1.9530(13) 3_655 ?
Zn1 N2 1.9985(15) . ?
O1 P1 1.5324(13) . ?
O1 Zn1 1.9530(13) 3_655 ?
O2 P1 1.5144(13) . ?
O3 P1 1.5785(13) . ?
O3 H6 0.805(18) . ?
O4 P1 1.5219(13) . ?
O4 Zn1 1.9363(12) 3_665 ?
O5 H5A 0.806(17) . ?
O5 H5B 0.804(17) . ?
N1 C1 1.340(2) . ?
N1 C3 1.373(2) . ?
N1 C4 1.464(2) . ?
N2 C1 1.326(2) . ?
N2 C2 1.381(2) . ?
C1 H1 0.9500 . ?
C2 C3 1.361(3) . ?
C2 H2 0.9500 . ?
C3 H3 0.9500 . ?
C4 H4A 0.9800 . ?
C4 H4B 0.9800 . ?
C4 H4C 0.9800 . ?

loop_
_geom_torsion_atom_site_label_1
_geom_torsion_atom_site_label_2
_geom_torsion_atom_site_label_3
_geom_torsion_atom_site_label_4
_geom_torsion
_geom_torsion_site_symmetry_1
_geom_torsion_site_symmetry_2
_geom_torsion_site_symmetry_3
_geom_torsion_site_symmetry_4
_geom_torsion_publ_flag
O4 Zn1 O2 P1 11.79(14) 3_665 . . . ?
O1 Zn1 O2 P1 -110.49(11) 3_655 . . . ?
N2 Zn1 O2 P1 135.29(11) . . . . ?
Zn1 O2 P1 O4 -59.18(13) . . . . ?
Zn1 O2 P1 O1 67.90(13) . . . . ?
Zn1 O2 P1 O3 -172.83(10) . . . . ?
Zn1 O4 P1 O2 93.97(12) 3_665 . . . ?
Zn1 O4 P1 O1 -33.55(14) 3_665 . . . ?
Zn1 O4 P1 O3 -149.99(11) 3_665 . . . ?
Zn1 O1 P1 O2 22.44(12) 3_655 . . . ?
Zn1 O1 P1 O4 150.39(8) 3_655 . . . ?
Zn1 O1 P1 O3 -96.25(10) 3_655 . . . ?
O2 Zn1 N2 C1 119.23(15) . . . . ?
O4 Zn1 N2 C1 -115.32(15) 3_665 . . . ?
O1 Zn1 N2 C1 2.13(16) 3_655 . . . ?
O2 Zn1 N2 C2 -54.93(15) . . . . ?
O4 Zn1 N2 C2 70.52(15) 3_665 . . . ?
O1 Zn1 N2 C2 -172.04(13) 3_655 . . . ?
C2 N2 C1 N1 0.48(19) . . . . ?
Zn1 N2 C1 N1 -174.63(11) . . . . ?
C3 N1 C1 N2 -0.5(2) . . . . ?
C4 N1 C1 N2 179.87(16) . . . . ?
C1 N2 C2 C3 -0.26(19) . . . . ?
Zn1 N2 C2 C3 174.91(12) . . . . ?
N2 C2 C3 N1 -0.04(19) . . . . ?
C1 N1 C3 C2 0.33(19) . . . . ?
C4 N1 C3 C2 179.95(17) . . . . ?
